data_1521006
loop_
_publ_author_name
'Dhaussy, A.C.'
'Mentre, O.'
'Abraham, F.'
'Calage, Y.'

_publ_section_title
;
 Site preference of Fe and V in Pb Fex V6-x O11 by neutron diffraction and
 Mossbauer spectroscopy : low temperature investigation for x=1.75
;
_journal_name_full 'Journal of Solid State Chemistry'
_journal_page_first 609
_journal_page_last 617
_journal_volume 147
_journal_year 1999
_chemical_formula_sum 'Fe1.75 O11 Pb V4.25'
_chemical_name_systematic 'Pb Fe1.75 V4.25 O11'
_space_group_IT_number 186
_symmetry_space_group_name_Hall 'P 6c -2c'
_symmetry_space_group_name_H-M 'P 63 m c'
_cell_angle_alpha 90
_cell_angle_beta 90
_cell_angle_gamma 120
_cell_formula_units_Z 2
_cell_length_a 5.7414
_cell_length_b 5.7414
_cell_length_c 13.5094
_cell_volume 385.658
_citation_journal_id_ASTM JSSCBI
_cod_data_source_file Dhaussy_JSSCBI_1999_360.cif
_cod_data_source_block Fe1.75O11Pb1V4.25
_cod_original_cell_volume 385.6579
_cod_original_formula_sum 'Fe1.75 O11 Pb1 V4.25'
_cod_database_code 1521006

loop_
_symmetry_equiv_pos_as_xyz
x,y,z
x-y,x,z+1/2
-y,x-y,z
-x,-y,z+1/2
-x+y,-x,z
y,-x+y,z+1/2
y,x,z+1/2
-x+y,y,z
-x,-x+y,z+1/2
-y,-x,z
x-y,-y,z+1/2
x,x-y,z

loop_
_atom_site_label
_atom_site_type_symbol
_atom_site_fract_x
_atom_site_fract_y
_atom_site_fract_z
_atom_site_occupancy
_atom_site_U_iso_or_equiv
O1 O-2 0.1742 0.8258 0.0776 1 0.0
O5 O-2 0.6667 0.3333 0.0862 1 0.0
Fe3 Fe+3 0 0 0.37 0.42 0.0
Fe2 Fe+3 0 0 0.155 0.62 0.0
O3 O-2 0.1713 0.8287 0.423 1 0.0
O4 O-2 0.6667 0.3333 0.412 1 0.0
V2 V+3 0 0 0.155 0.38 0.0
V4 V+3 0.6667 0.3333 0.272 0.44 0.0
O2 O-2 0.1534 0.8466 0.75 1 0.0
Fe1 Fe+3 0.51 0.49 -0.002 0.05 0.0
V3 V+3 0 0 0.37 0.58 0.0
V1 V+3 0.51 0.49 -0.002 0.95 0.0
Fe4 Fe+3 0.6667 0.3333 0.272 0.56 0.0
Pb1 Pb+2 0.3333 0.6667 0.2302 1 0.0
